data_2012072
loop_
_publ_author_name
'Arici, Cengiz'
'Ercan, Filiz'
'Kurtaran, Raif'
'Atakol, Orhan'

_publ_section_title
;[<i>N</i>,<i>N</i>'-Bis(salicylidene)-2,2-dimethyl-1,3-propanediaminato]nickel(II)
 and
 [<i>N</i>,<i>N</i>'-bis(salicylidene)-2,2-dimethyl-1,3-propanediaminato]copper(II)
;
_journal_issue 7
_journal_name_full 'Acta Crystallographica Section C'
_journal_page_first 812
_journal_page_last 814
_journal_paper_doi 10.1107/S0108270101008150
_journal_volume 57
_journal_year 2001
_chemical_formula_iupac '[Ni (C19 H20 N2 O2)]'
_chemical_formula_moiety 'C19 H20 N2 Ni O2'
_chemical_formula_sum 'C19 H20 N2 Ni O2'
_chemical_formula_weight 367.08
_space_group_IT_number 14
_symmetry_cell_setting monoclinic
_symmetry_space_group_name_Hall '-P 2yn'
_symmetry_space_group_name_H-M 'P 1 21/n 1'
_atom_type_scat_source IntTabIV
_cell_angle_alpha 90.00
_cell_angle_beta 112.200(3)
_cell_angle_gamma 90.00
_cell_formula_units_Z 4
_cell_length_a 9.9329(12)
_cell_length_b 15.8778(11)
_cell_length_c 11.8793(10)
_cell_measurement_reflns_used 25
_cell_measurement_temperature 301(2)
_cell_measurement_theta_max 74.21
_cell_measurement_theta_min 4.89
_cell_volume 1734.6(3)
_computing_cell_refinement 'SHELXL97 (Sheldrick, 1997)'
_computing_data_collection 'CAD-4 EXPRESS (Enraf-Nonius, 1993)'
_computing_molecular_graphics 'PLATON (Spek, 2000)'
_computing_publication_material SHELXL97
_computing_structure_refinement SHELXL97
_computing_structure_solution 'SHELXS97 (Sheldrick, 1997)'
_diffrn_measurement_device 'CAD-4 EXPRESS'
_diffrn_measurement_method \w/2\q
_diffrn_radiation_type CuK\a
_diffrn_radiation_wavelength 1.54180
_diffrn_reflns_av_R_equivalents .036
_diffrn_reflns_limit_h_max 0
_diffrn_reflns_limit_h_min -12
_diffrn_reflns_limit_k_max 0
_diffrn_reflns_limit_k_min -19
_diffrn_reflns_limit_l_max 14
_diffrn_reflns_limit_l_min -13
_diffrn_reflns_number 3704
_diffrn_reflns_theta_max 74.21
_diffrn_standards_decay_% 2.2
_diffrn_standards_interval_time 120
_diffrn_standards_number 3
_exptl_absorpt_coefficient_mu 1.715
_exptl_absorpt_correction_T_max .673
_exptl_absorpt_correction_T_min .585
_exptl_absorpt_correction_type '\y scan'
_exptl_absorpt_process_details 'empirical via \y scans (Fair, 1990)'
_exptl_crystal_colour 'dark brown'
_exptl_crystal_density_diffrn 1.406
_exptl_crystal_density_meas ?
_exptl_crystal_description prism
_exptl_crystal_size_max .35
_exptl_crystal_size_mid .30
_exptl_crystal_size_min .25
_refine_diff_density_max .29
_refine_diff_density_min -.28
_refine_ls_extinction_coef .0072(4)
_refine_ls_extinction_method 'Larson (1970)'
_refine_ls_goodness_of_fit_ref 1.01
_refine_ls_hydrogen_treatment constr
_refine_ls_matrix_type full
_refine_ls_number_parameters 218
_refine_ls_number_reflns 3503
_refine_ls_number_restraints 0
_refine_ls_R_factor_gt .036
_refine_ls_shift/su_max .0007
_refine_ls_structure_factor_coef Fsqd
_refine_ls_weighting_details 'w = 1/[\s^2^(Fo^2^)+(0.0548P)^2^+0.6415P] where P = (Fo^2^+2Fc^2^)/3'
_refine_ls_weighting_scheme calc
_refine_ls_wR_factor_ref .106
_reflns_number_gt 3058
_reflns_number_total 3503
_reflns_threshold_expression I>2\s(I)
_cod_data_source_file br1331.cif
_cod_data_source_block I
_cod_depositor_comments
;
The following automatic conversions were performed:

'_exptl_crystal_density_meas' value 'not measured' was changed to '?'
- the value is perceived as not measured.

Automatic conversion script
Id: cif_fix_values 3008 2015-01-20 13:52:24Z robertas 
;
_cod_original_sg_symbol_H-M 'P 21/n'
_cod_database_code 2012072
_cod_database_fobs_code 2012072

loop_
_symmetry_equiv_pos_as_xyz
'x, y, z'
'-x+1/2, y+1/2, -z+1/2'
'-x, -y, -z'
'x-1/2, -y-1/2, z-1/2'

loop_
_atom_site_aniso_label
_atom_site_aniso_U_11
_atom_site_aniso_U_22
_atom_site_aniso_U_33
_atom_site_aniso_U_12
_atom_site_aniso_U_13
_atom_site_aniso_U_23
_atom_site_aniso_type_symbol
Ni .03443(19) .0535(2) .0356(2) -.00042(14) .00791(14) -.00660(13) Ni
O1 .0494(8) .0631(9) .0385(7) .0025(6) .0065(6) -.0155(7) O
O2 .0581(9) .0876(12) .0383(7) .0096(7) .0020(7) -.0319(8) O
N1 .0335(7) .0513(9) .0435(8) -.0049(7) .0119(6) -.0008(6) N
N2 .0324(8) .0538(10) .0461(9) -.0013(7) .0094(7) -.0013(7) N
C1 .0406(9) .0555(11) .0405(9) .0023(8) .0174(8) .0023(8) C
C2 .0516(11) .0660(14) .0425(10) .0013(9) .0155(9) .0033(10) C
C3 .0597(13) .0827(17) .0440(11) .0118(11) .0224(10) .0156(12) C
C4 .0630(14) .0734(16) .0621(14) .0225(12) .0332(12) .0150(12) C
C5 .0482(11) .0602(13) .0668(14) .0102(11) .0287(10) .0045(10) C
C6 .0377(9) .0527(11) .0501(11) .0040(9) .0210(8) .0047(8) C
C7 .0362(9) .0496(11) .0569(12) -.0034(9) .0203(8) -.0030(8) C
C8 .0412(10) .0586(12) .0469(11) -.0103(9) .0096(8) -.0053(9) C
C9 .0327(9) .0677(14) .0578(12) -.0058(10) .0071(9) -.0046(9) C
C10 .0326(9) .0648(14) .0666(14) .0008(11) .0134(9) .0042(9) C
C11 .0465(13) .091(2) .124(3) -.0004(19) .0368(16) -.0065(13) C
C12 .0733(18) .106(2) .0601(16) -.0091(16) -.0117(14) -.0009(17) C
C13 .0415(10) .0542(12) .0431(10) .0028(9) .0061(8) .0041(9) C
C14 .0460(10) .0477(11) .0401(10) .0036(8) .0117(8) -.0002(8) C
C15 .0685(15) .0708(15) .0446(11) .0097(11) .0155(11) -.0054(12) C
C16 .0839(19) .087(2) .0640(16) .0126(14) .0355(15) -.0196(15) C
C17 .0615(15) .094(2) .0799(18) .0191(15) .0246(14) -.0229(14) C
C18 .0537(13) .0895(19) .0603(14) .0183(13) .0060(11) -.0246(13) C
C19 .0466(11) .0586(12) .0427(10) .0052(9) .0094(8) -.0117(9) C

loop_
_atom_site_label
_atom_site_fract_x
_atom_site_fract_y
_atom_site_fract_z
_atom_site_U_iso_or_equiv
_atom_site_thermal_displace_type
_atom_site_calc_flag
_atom_site_calc_attached_atom
_atom_site_type_symbol
Ni .08080(3) .84458(2) .03050(3) .04271(14) Ueq . . Ni
O1 -.03878(16) .86878(10) -.12785(13) .0533(4) Ueq . . O
O2 -.06158(18) .76706(12) .02109(14) .0661(5) Ueq . . O
N1 .19661(16) .94094(11) .04913(15) .0435(4) Ueq . . N
N2 .21126(16) .79860(11) .17515(15) .0457(4) Ueq . . N
C1 -.0227(2) .92728(13) -.19938(17) .0449(4) Ueq . . C
C2 -.1143(2) .92654(16) -.32386(19) .0541(5) Ueq . . C
C3 -.1071(3) .98985(17) -.4003(2) .0613(6) Ueq . . C
C4 -.0095(3) 1.05648(17) -.3573(2) .0634(6) Ueq . . C
C5 .0805(2) 1.05831(15) -.2384(2) .0564(5) Ueq . . C
C6 .0791(2) .99361(13) -.15711(19) .0456(4) Ueq . . C
C7 .1773(2) .99832(13) -.0332(2) .0468(4) Ueq . . C
C8 .2948(2) .96133(14) .17390(19) .0510(5) Ueq . . C
C9 .4209(2) .89987(16) .2274(2) .0557(5) Ueq . . C
C10 .3666(2) .80918(16) .1963(2) .0563(5) Ueq . . C
C11 .5389(3) .9152(2) .1765(3) .0858(9) Ueq . . C
C12 .4821(3) .9131(2) .3656(3) .0906(10) Ueq . . C
C13 .1777(2) .75188(13) .24973(19) .0492(5) Ueq . . C
C14 .0331(2) .72554(13) .23033(18) .0459(4) Ueq . . C
C15 .0031(3) .68684(17) .3251(2) .0630(6) Ueq . . C
C16 -.1313(3) .65550(19) .3073(3) .0761(8) Ueq . . C
C17 -.2391(3) .6585(2) .1920(3) .0792(8) Ueq . . C
C18 -.2124(3) .69404(19) .0979(2) .0724(8) Ueq . . C
C19 -.0785(2) .73099(14) .11370(19) .0515(5) Ueq . . C
H2 -.1817 .8818 -.3550 .065 Uiso . . H
H3 -.1694 .9882 -.4837 .074 Uiso . . H
H4 -.0062 1.1002 -.4107 .076 Uiso . . H
H5 .1460 1.1041 -.2091 .068 Uiso . . H
H7 .2338 1.0482 -.0088 .056 Uiso . . H
H8A .2379 .9623 .2266 .061 Uiso . . H
H8B .3346 1.0186 .1746 .061 Uiso . . H
H10A .3826 .7913 .1224 .068 Uiso . . H
H10B .4250 .7717 .2637 .068 Uiso . . H
H11A .6181 .8746 .2123 .129 Uiso . . H
H11B .5768 .9725 .1965 .129 Uiso . . H
H11C .4975 .9081 .0880 .129 Uiso . . H
H12A .5639 .8745 .4037 .136 Uiso . . H
H12B .4059 .9017 .3972 .136 Uiso . . H
H12C .5157 .9713 .3842 .136 Uiso . . H
H13 .2541 .7339 .3221 .059 Uiso . . H
H15 .0784 .6825 .4033 .076 Uiso . . H
H16 -.1507 .6319 .3732 .091 Uiso . . H
H17 -.3324 .6356 .1782 .095 Uiso . . H
H18 -.2871 .6937 .0190 .087 Uiso . . H

loop_
_geom_angle_atom_site_label_1
_geom_angle_atom_site_label_2
_geom_angle_atom_site_label_3
_geom_angle
_geom_angle_publ_flag
O1 C1 C2 119.00(19) no
O1 C1 C6 122.98(18) no
C2 C1 C6 117.98(19) no
C3 C2 C1 120.7(2) no
C3 C2 H2 119.6 no
C1 C2 H2 119.6 no
C2 C3 C4 121.0(2) no
C2 C3 H3 119.5 no
C4 C3 H3 119.5 no
C5 C4 C3 119.4(2) no
C5 C4 H4 120.3 no
C3 C4 H4 120.3 no
C4 C5 C6 121.5(2) no
C4 C5 H5 119.2 no
C6 C5 H5 119.2 no
C5 C6 C1 119.27(19) no
C5 C6 C7 119.1(2) no
C1 C6 C7 121.57(18) no
N1 C7 C6 126.12(19) no
N1 C7 H7 116.9 no
C6 C7 H7 116.9 no
N1 C8 C9 114.02(18) no
N1 C8 H8A 108.7 no
C9 C8 H8A 108.7 no
N1 C8 H8B 108.7 no
C9 C8 H8B 108.7 no
H8A C8 H8B 107.6 no
C8 C9 C11 111.4(2) no
C8 C9 C12 106.8(2) no
C11 C9 C12 110.4(2) no
C8 C9 C10 110.00(16) no
C11 C9 C10 107.8(2) no
C12 C9 C10 110.3(2) no
N2 C10 C9 113.42(18) no
N2 C10 H10A 108.9 no
C9 C10 H10A 108.9 no
N2 C10 H10B 108.9 no
C9 C10 H10B 108.9 no
H10A C10 H10B 107.7 no
C9 C11 H11A 109.5 no
C9 C11 H11B 109.5 no
H11A C11 H11B 109.5 no
C9 C11 H11C 109.5 no
H11A C11 H11C 109.5 no
H11B C11 H11C 109.5 no
C9 C12 H12A 109.5 no
C9 C12 H12B 109.5 no
H12A C12 H12B 109.5 no
C9 C12 H12C 109.5 no
H12A C12 H12C 109.5 no
H12B C12 H12C 109.5 no
N2 C13 C14 124.16(18) no
N2 C13 H13 117.9 no
C14 C13 H13 117.9 no
C15 C14 C19 119.1(2) no
C15 C14 C13 120.12(19) no
C19 C14 C13 120.58(18) no
C16 C15 C14 121.7(2) no
C16 C15 H15 119.2 no
C14 C15 H15 119.2 no
C15 C16 C17 119.1(2) no
C15 C16 H16 120.5 no
C17 C16 H16 120.5 no
C18 C17 C16 120.5(2) no
C18 C17 H17 119.7 no
C16 C17 H17 119.7 no
C17 C18 C19 122.2(2) no
C17 C18 H18 118.9 no
C19 C18 H18 118.9 no
O2 C19 C18 119.3(2) no
O2 C19 C14 123.36(19) no
C18 C19 C14 117.4(2) no
C7 N1 C8 117.30(18) no
C7 N1 Ni 125.06(14) no
C8 N1 Ni 116.24(14) no
C13 N2 C10 118.20(18) no
C13 N2 Ni 125.93(13) no
C10 N2 Ni 115.43(14) no
O2 Ni O1 83.91(7) no
O2 Ni N2 92.55(7) no
O1 Ni N2 167.22(8) no
O2 Ni N1 166.48(8) no
O1 Ni N1 94.60(7) no
N2 Ni N1 91.66(7) no
C1 O1 Ni 128.30(13) no
C19 O2 Ni 125.50(14) no

loop_
_geom_bond_atom_site_label_1
_geom_bond_atom_site_label_2
_geom_bond_site_symmetry_1
_geom_bond_site_symmetry_2
_geom_bond_distance
_geom_bond_publ_flag
C1 O1 . . 1.309(2) no
C1 C2 . . 1.414(3) no
C1 C6 . . 1.414(3) no
C2 C3 . . 1.375(3) no
C2 H2 . . .95 no
C3 C4 . . 1.394(4) no
C3 H3 . . .95 no
C4 C5 . . 1.357(3) no
C4 H4 . . .95 no
C5 C6 . . 1.414(3) no
C5 H5 . . .95 no
C6 C7 . . 1.428(3) no
C7 N1 . . 1.297(3) no
C7 H7 . . .95 no
C8 N1 . . 1.470(2) no
C8 C9 . . 1.524(3) no
C8 H8A . . .99 no
C8 H8B . . .99 no
C9 C11 . . 1.528(3) no
C9 C12 . . 1.534(4) no
C9 C10 . . 1.533(3) no
C10 N2 . . 1.477(2) no
C10 H10A . . .99 no
C10 H10B . . .99 no
C11 H11A . . .98 no
C11 H11B . . .98 no
C11 H11C . . .98 no
C12 H12A . . .98 no
C12 H12B . . .98 no
C12 H12C . . .98 no
C13 N2 . . 1.292(3) no
C13 C14 . . 1.429(3) no
C13 H13 . . .95 no
C14 C15 . . 1.410(3) no
C14 C19 . . 1.413(3) no
C15 C16 . . 1.364(4) no
C15 H15 . . .95 no
C16 C17 . . 1.385(4) no
C16 H16 . . .95 no
C17 C18 . . 1.365(4) no
C17 H17 . . .95 no
C18 C19 . . 1.399(3) no
C18 H18 . . .95 no
C19 O2 . . 1.306(3) no
Ni N1 . . 1.8764(17) yes
Ni N2 . . 1.8660(17) yes
Ni O2 . . 1.8461(15) yes
Ni O1 . . 1.8463(14) yes

loop_
_geom_torsion_atom_site_label_1
_geom_torsion_atom_site_label_2
_geom_torsion_atom_site_label_3
_geom_torsion_atom_site_label_4
_geom_torsion
_geom_torsion_publ_flag
O1 C1 C2 C3 175.9(2) no
C4 C5 C6 C7 179.3(2) no
O1 C1 C6 C5 -174.39(19) no
C2 C1 C6 C7 -178.95(18) no
C5 C6 C7 N1 -174.19(19) no
C1 C6 C7 N1 7.9(3) no
N1 C8 C9 C11 76.6(3) no
N1 C8 C9 C12 -162.7(2) no
N1 C8 C9 C10 -42.9(3) no
C8 C9 C10 N2 -25.9(3) no
C11 C9 C10 N2 -147.7(2) no
C12 C9 C10 N2 91.7(2) no
N2 C13 C14 C15 -169.3(2) no
N2 C13 C14 C19 16.4(3) no
C13 C14 C15 C16 -175.2(3) no
C17 C18 C19 O2 -177.2(3) no
C15 C14 C19 O2 178.7(2) no
C13 C14 C19 O2 -6.9(4) no
C13 C14 C19 C18 171.8(2) no
C6 C7 N1 C8 -175.18(18) no
C6 C7 N1 Ni -9.3(3) no
C9 C8 N1 C7 -123.0(2) no
C9 C8 N1 Ni 69.8(2) no
C14 C13 N2 C10 -169.9(2) no
C9 C10 N2 C13 -115.2(2) no
C9 C10 N2 Ni 71.9(2) no
C13 N2 Ni O2 -20.54(19) no
C10 N2 Ni O2 151.73(16) no
C13 N2 Ni O1 -94.0(3) no
C10 N2 Ni O1 78.2(4) no
C13 N2 Ni N1 146.61(19) no
C10 N2 Ni N1 -41.12(16) no
C7 N1 Ni O2 -81.7(3) no
C8 N1 Ni O2 84.3(3) no
C8 N1 Ni O1 167.38(14) no
C7 N1 Ni N2 170.17(17) no
C8 N1 Ni N2 -23.77(14) no
C2 C1 O1 Ni 169.90(15) no
C6 C1 O1 Ni -12.6(3) no
O2 Ni O1 C1 175.94(19) yes
N2 Ni O1 C1 -109.6(3) yes
N1 Ni O1 C1 9.43(19) yes
C18 C19 O2 Ni 160.9(2) no
C14 C19 O2 Ni -20.4(4) no
O1 Ni O2 C19 -162.7(2) yes
N2 Ni O2 C19 29.6(2) yes
N1 Ni O2 C19 -78.4(4) yes
